data_4517647
loop_
_publ_author_name
'Matveevskaya, Vladislava V.'
'Pavlov, Dmitry I.'
'Sukhikh, Taisiya S.'
'Gushchin, Artem L.'
'Ivanov, Alexander Yu'
'Tennikova, Tatiana B.'
'Sharoyko, Vladimir V.'
'Baykov, Sergey V.'
'Benassi, Enrico'
'Potapov, Andrei S.'

_publ_section_title
;
 Arene-Ruthenium(II) Complexes Containing
 11<i>H</i>-Indeno[1,2-<i>b</i>]quinoxalin-11-one Derivatives and
 Tryptanthrin-6-oxime: Synthesis, Characterization, Cytotoxicity, and
 Catalytic Transfer Hydrogenation of Aryl Ketones.
;
_journal_issue 19
_journal_name_full 'ACS omega'
_journal_page_first 11167
_journal_page_last 11179
_journal_paper_doi 10.1021/acsomega.0c01204
_journal_volume 5
_journal_year 2020
_chemical_formula_moiety 'C25 H22 Cl N3 O2 Ru'
_chemical_formula_sum 'C25 H22 Cl N3 O2 Ru'
_chemical_formula_weight 532.97
_space_group_crystal_system monoclinic
_space_group_IT_number 14
_space_group_name_Hall '-P 2yn'
_space_group_name_H-M_alt 'P 1 21/n 1'
_atom_sites_solution_hydrogens geom
_atom_sites_solution_primary dual
_audit_creation_date 2019-10-11
_audit_creation_method
;
Olex2 1.2
(compiled 2018.05.29 svn.r3508 for OlexSys, GUI svn.r5506)
;
_cell_angle_alpha 90
_cell_angle_beta 93.210(7)
_cell_angle_gamma 90
_cell_formula_units_Z 4
_cell_length_a 15.601(4)
_cell_length_b 8.0342(18)
_cell_length_c 17.108(4)
_cell_measurement_reflns_used 9774
_cell_measurement_temperature 298(2)
_cell_measurement_theta_max 28.73
_cell_measurement_theta_min 2.38
_cell_volume 2141.0(9)
_computing_molecular_graphics 'Olex2 (Dolomanov et al., 2009)'
_computing_publication_material 'Olex2 (Dolomanov et al., 2009)'
_computing_structure_refinement 'ShelXL (Sheldrick, 2015)'
_computing_structure_solution 'ShelXT (Sheldrick, 2015)'
_diffrn_ambient_temperature 298(2)
_diffrn_measured_fraction_theta_full 1.000
_diffrn_measured_fraction_theta_max 1.000
_diffrn_measurement_device_type 'Bruker APEX-II CCD'
_diffrn_measurement_method '\f and \w scans'
_diffrn_radiation_type MoK\a
_diffrn_radiation_wavelength 0.71073
_diffrn_reflns_av_R_equivalents 0.0243
_diffrn_reflns_av_unetI/netI 0.0142
_diffrn_reflns_Laue_measured_fraction_full 1.000
_diffrn_reflns_Laue_measured_fraction_max 1.000
_diffrn_reflns_limit_h_max 21
_diffrn_reflns_limit_h_min -21
_diffrn_reflns_limit_k_max 10
_diffrn_reflns_limit_k_min -10
_diffrn_reflns_limit_l_max 23
_diffrn_reflns_limit_l_min -23
_diffrn_reflns_number 31935
_diffrn_reflns_point_group_measured_fraction_full 1.000
_diffrn_reflns_point_group_measured_fraction_max 1.000
_diffrn_reflns_theta_full 25.242
_diffrn_reflns_theta_max 28.734
_diffrn_reflns_theta_min 1.719
_diffrn_standards_number 0
_exptl_absorpt_coefficient_mu 0.886
_exptl_absorpt_correction_T_max 0.7458
_exptl_absorpt_correction_T_min 0.7018
_exptl_absorpt_correction_type multi-scan
_exptl_absorpt_process_details
'SADABS-2012/1 (Bruker,2012) was used for absorption correction. wR2(int) was 0.0448 before and 0.0361 after correction. The Ratio of minimum to maximum transmission is 0.9410. The \l/2 correction factor is 0.0015.'
_exptl_crystal_colour red
_exptl_crystal_colour_primary red
_exptl_crystal_density_diffrn 1.654
_exptl_crystal_description prism
_exptl_crystal_F_000 1080
_exptl_crystal_size_max 0.3
_exptl_crystal_size_mid 0.25
_exptl_crystal_size_min 0.25
_refine_diff_density_max 0.357
_refine_diff_density_min -0.435
_refine_diff_density_rms 0.055
_refine_ls_extinction_method none
_refine_ls_goodness_of_fit_ref 1.069
_refine_ls_hydrogen_treatment constr
_refine_ls_matrix_type full
_refine_ls_number_parameters 292
_refine_ls_number_reflns 5550
_refine_ls_number_restraints 0
_refine_ls_restrained_S_all 1.069
_refine_ls_R_factor_all 0.0211
_refine_ls_R_factor_gt 0.0190
_refine_ls_shift/su_max 0.002
_refine_ls_shift/su_mean 0.000
_refine_ls_structure_factor_coef Fsqd
_refine_ls_weighting_details 'w=1/[\s^2^(Fo^2^)+(0.0244P)^2^+1.0713P] where P=(Fo^2^+2Fc^2^)/3'
_refine_ls_weighting_scheme calc
_refine_ls_wR_factor_gt 0.0508
_refine_ls_wR_factor_ref 0.0525
_reflns_Friedel_coverage 0.000
_reflns_number_gt 5158
_reflns_number_total 5550
_reflns_threshold_expression 'I > 2\s(I)'
_cod_data_source_file ao0c01204_si_003.cif
_cod_data_source_block potru016
_cod_depositor_comments 'Adding full bibliography for 4517647--4517650.cif.'
_cod_original_cell_volume 2140.9(8)
_cod_database_code 4517647
_shelx_shelxl_version_number 2017/1
_shelx_space_group_comment
;
The symmetry employed for this shelxl refinement is uniquely defined
by the following loop, which should always be used as a source of
symmetry information in preference to the above space-group names.
They are only intended as comments.
;
_shelx_estimated_absorpt_t_max 0.809
_shelx_estimated_absorpt_t_min 0.777
_olex2_refinement_description
;
1. Fixed Uiso
 At 1.2 times of:
  All C(H) groups
 At 1.5 times of:
  All C(H,H,H) groups
2.a Ternary CH refined with riding coordinates:
 C22(H22)
2.b Aromatic/amide H refined with riding coordinates:
 C4(H4), C5(H5), C6(H6), C7(H7), C10(H10), C11(H11), C12(H12), C13(H13),
 C17(H17), C18(H18), C20(H20), C21(H21)
2.c Idealised Me refined as rotating group:
 C23(H23A,H23B,H23C), C24(H24A,H24B,H24C), C25(H25A,H25B,H25C)
;
_olex2_submission_special_instructions 'No special instructions were received'

loop_
_space_group_symop_operation_xyz
'x, y, z'
'-x+1/2, y+1/2, -z+1/2'
'-x, -y, -z'
'x-1/2, -y-1/2, z-1/2'

loop_
_atom_site_label
_atom_site_type_symbol
_atom_site_fract_x
_atom_site_fract_y
_atom_site_fract_z
_atom_site_U_iso_or_equiv
_atom_site_adp_type
_atom_site_occupancy
_atom_site_site_symmetry_order
_atom_site_calc_flag
_atom_site_refinement_flags_posn
_atom_site_refinement_flags_adp
_atom_site_refinement_flags_occupancy
_atom_site_disorder_assembly
_atom_site_disorder_group
Ru1 Ru 0.80774(2) 0.53469(2) 0.41838(2) 0.02020(4) Uani 1 1 d . . . . .
Cl1 Cl 0.82682(3) 0.25336(5) 0.37474(2) 0.03802(9) Uani 1 1 d . . . . .
O1 O 0.87704(7) 0.44462(15) 0.57997(7) 0.0358(3) Uani 1 1 d . . . . .
O2 O 0.45816(8) 0.2368(2) 0.50512(8) 0.0554(4) Uani 1 1 d . . . . .
N1 N 0.81151(7) 0.44474(14) 0.53248(7) 0.0239(2) Uani 1 1 d . . . . .
N2 N 0.67604(7) 0.45772(15) 0.42718(7) 0.0243(2) Uani 1 1 d . . . . .
N3 N 0.59885(7) 0.31128(17) 0.52381(7) 0.0292(3) Uani 1 1 d . . . . .
C1 C 0.73736(9) 0.38514(18) 0.55443(8) 0.0249(3) Uani 1 1 d . . . . .
C2 C 0.66955(8) 0.38977(18) 0.49591(8) 0.0247(3) Uani 1 1 d . . . . .
C3 C 0.62048(10) 0.2565(2) 0.60187(8) 0.0307(3) Uani 1 1 d . . . . .
C4 C 0.57075(12) 0.1683(3) 0.65178(10) 0.0435(4) Uani 1 1 d . . . . .
H4 H 0.514779 0.136626 0.637215 0.052 Uiso 1 1 calc R . . . .
C5 C 0.60886(13) 0.1293(3) 0.72510(11) 0.0490(5) Uani 1 1 d . . . . .
H5 H 0.577479 0.069555 0.760277 0.059 Uiso 1 1 calc R . . . .
C6 C 0.69195(13) 0.1767(2) 0.74714(10) 0.0425(4) Uani 1 1 d . . . . .
H6 H 0.714925 0.149306 0.796810 0.051 Uiso 1 1 calc R . . . .
C7 C 0.74176(11) 0.2647(2) 0.69629(9) 0.0331(3) Uani 1 1 d . . . . .
H7 H 0.797582 0.296513 0.711307 0.040 Uiso 1 1 calc R . . . .
C8 C 0.70569(9) 0.30360(18) 0.62242(8) 0.0270(3) Uani 1 1 d . . . . .
C9 C 0.60334(9) 0.44466(18) 0.37590(8) 0.0256(3) Uani 1 1 d . . . . .
C10 C 0.60475(10) 0.5053(2) 0.29942(9) 0.0327(3) Uani 1 1 d . . . . .
H10 H 0.654695 0.552758 0.282202 0.039 Uiso 1 1 calc R . . . .
C11 C 0.53255(12) 0.4952(3) 0.24933(10) 0.0417(4) Uani 1 1 d . . . . .
H11 H 0.534151 0.536318 0.198612 0.050 Uiso 1 1 calc R . . . .
C12 C 0.45722(11) 0.4240(3) 0.27397(11) 0.0471(4) Uani 1 1 d . . . . .
H12 H 0.408542 0.419343 0.240091 0.056 Uiso 1 1 calc R . . . .
C13 C 0.45504(10) 0.3608(2) 0.34848(10) 0.0412(4) Uani 1 1 d . . . . .
H13 H 0.404973 0.311682 0.364518 0.049 Uiso 1 1 calc R . . . .
C14 C 0.52741(9) 0.3695(2) 0.40039(9) 0.0304(3) Uani 1 1 d . . . . .
C15 C 0.52142(9) 0.2989(2) 0.47920(9) 0.0339(3) Uani 1 1 d . . . . .
C16 C 0.84601(9) 0.78280(18) 0.46208(8) 0.0276(3) Uani 1 1 d . . . . .
C17 C 0.78287(10) 0.79876(18) 0.39966(9) 0.0297(3) Uani 1 1 d . . . . .
H17 H 0.731914 0.854350 0.408065 0.036 Uiso 1 1 calc R . . . .
C18 C 0.79606(9) 0.73115(18) 0.32425(8) 0.0290(3) Uani 1 1 d . . . . .
H18 H 0.755733 0.751527 0.283258 0.035 Uiso 1 1 calc R . . . .
C19 C 0.86810(9) 0.63516(19) 0.31067(8) 0.0290(3) Uani 1 1 d . . . . .
C20 C 0.93050(9) 0.6112(2) 0.37470(9) 0.0294(3) Uani 1 1 d . . . . .
H20 H 0.978072 0.544052 0.367872 0.035 Uiso 1 1 calc R . . . .
C21 C 0.92060(9) 0.68748(19) 0.44725(8) 0.0285(3) Uani 1 1 d . . . . .
H21 H 0.963657 0.675778 0.486708 0.034 Uiso 1 1 calc R . . . .
C22 C 0.83604(11) 0.8535(2) 0.54317(9) 0.0342(3) Uani 1 1 d . . . . .
H22 H 0.856083 0.768886 0.581202 0.041 Uiso 1 1 calc R . . . .
C23 C 0.74337(13) 0.8936(3) 0.55871(13) 0.0553(5) Uani 1 1 d . . . . .
H23A H 0.724337 0.986522 0.526998 0.083 Uiso 1 1 calc GR . . . .
H23B H 0.739272 0.920975 0.612993 0.083 Uiso 1 1 calc GR . . . .
H23C H 0.707926 0.798674 0.545942 0.083 Uiso 1 1 calc GR . . . .
C24 C 0.89393(15) 1.0058(3) 0.55512(12) 0.0511(5) Uani 1 1 d . . . . .
H24A H 0.952948 0.972079 0.554794 0.077 Uiso 1 1 calc GR . . . .
H24B H 0.883643 1.056885 0.604445 0.077 Uiso 1 1 calc GR . . . .
H24C H 0.881590 1.084093 0.513618 0.077 Uiso 1 1 calc GR . . . .
C25 C 0.87918(12) 0.5525(2) 0.23343(10) 0.0400(4) Uani 1 1 d . . . . .
H25A H 0.889759 0.435917 0.241490 0.060 Uiso 1 1 calc GR . . . .
H25B H 0.926930 0.601747 0.208941 0.060 Uiso 1 1 calc GR . . . .
H25C H 0.827972 0.566985 0.200340 0.060 Uiso 1 1 calc GR . . . .

loop_
_atom_site_aniso_label
_atom_site_aniso_U_11
_atom_site_aniso_U_22
_atom_site_aniso_U_33
_atom_site_aniso_U_23
_atom_site_aniso_U_13
_atom_site_aniso_U_12
Ru1 0.01627(6) 0.02354(6) 0.02075(6) 0.00058(4) 0.00065(4) 0.00060(3)
Cl1 0.0498(2) 0.02829(17) 0.03614(19) -0.00427(14) 0.00394(16) 0.00501(16)
O1 0.0249(5) 0.0478(7) 0.0332(6) 0.0072(5) -0.0106(4) -0.0033(5)
O2 0.0280(6) 0.0914(11) 0.0471(7) 0.0121(7) 0.0045(5) -0.0206(7)
N1 0.0212(5) 0.0259(6) 0.0241(5) 0.0008(4) -0.0025(4) 0.0006(4)
N2 0.0182(5) 0.0314(6) 0.0233(5) 0.0021(4) 0.0002(4) -0.0007(4)
N3 0.0220(5) 0.0399(7) 0.0259(6) 0.0047(5) 0.0033(4) -0.0042(5)
C1 0.0236(6) 0.0280(6) 0.0230(6) 0.0017(5) 0.0002(5) 0.0000(5)
C2 0.0197(6) 0.0292(7) 0.0254(6) 0.0005(5) 0.0024(5) -0.0012(5)
C3 0.0303(7) 0.0357(8) 0.0263(7) 0.0034(6) 0.0052(5) -0.0002(6)
C4 0.0385(8) 0.0547(11) 0.0386(9) 0.0103(8) 0.0116(7) -0.0075(8)
C5 0.0549(11) 0.0575(12) 0.0360(9) 0.0151(8) 0.0144(8) -0.0057(9)
C6 0.0570(10) 0.0451(9) 0.0259(7) 0.0077(7) 0.0051(7) 0.0027(8)
C7 0.0404(8) 0.0330(7) 0.0255(7) 0.0020(6) 0.0000(6) 0.0028(6)
C8 0.0301(7) 0.0268(7) 0.0244(6) 0.0009(5) 0.0040(5) 0.0013(5)
C9 0.0199(6) 0.0313(7) 0.0254(6) -0.0018(5) -0.0010(5) 0.0005(5)
C10 0.0273(7) 0.0425(8) 0.0279(7) 0.0034(6) -0.0021(6) -0.0039(6)
C11 0.0366(9) 0.0569(10) 0.0303(8) 0.0049(7) -0.0084(7) -0.0039(8)
C12 0.0314(8) 0.0682(12) 0.0400(9) 0.0026(9) -0.0130(7) -0.0075(8)
C13 0.0227(7) 0.0597(11) 0.0407(9) 0.0004(8) -0.0031(6) -0.0078(7)
C14 0.0205(6) 0.0401(8) 0.0304(7) -0.0019(6) -0.0001(5) -0.0017(6)
C15 0.0218(6) 0.0469(9) 0.0332(7) 0.0005(6) 0.0028(6) -0.0046(6)
C16 0.0297(7) 0.0245(6) 0.0286(7) -0.0007(5) 0.0026(5) -0.0044(5)
C17 0.0306(7) 0.0256(7) 0.0329(7) 0.0033(5) 0.0027(6) 0.0039(5)
C18 0.0298(7) 0.0296(7) 0.0273(7) 0.0063(5) -0.0005(5) -0.0018(6)
C19 0.0286(7) 0.0342(7) 0.0246(6) 0.0022(5) 0.0059(5) -0.0054(6)
C20 0.0199(6) 0.0370(8) 0.0319(7) 0.0002(6) 0.0060(5) -0.0012(5)
C21 0.0224(6) 0.0329(7) 0.0300(7) 0.0004(6) -0.0007(5) -0.0063(5)
C22 0.0437(8) 0.0311(7) 0.0283(7) -0.0035(6) 0.0054(6) -0.0017(6)
C23 0.0491(11) 0.0653(13) 0.0531(11) -0.0233(10) 0.0170(9) -0.0016(10)
C24 0.0620(13) 0.0527(11) 0.0380(9) -0.0124(8) -0.0022(9) -0.0159(10)
C25 0.0452(9) 0.0474(10) 0.0283(7) -0.0031(7) 0.0096(7) -0.0021(7)

loop_
_atom_type_symbol
_atom_type_description
_atom_type_scat_dispersion_real
_atom_type_scat_dispersion_imag
_atom_type_scat_source
C C 0.0033 0.0016 'International Tables Vol C Tables 4.2.6.8 and 6.1.1.4'
H H 0.0000 0.0000 'International Tables Vol C Tables 4.2.6.8 and 6.1.1.4'
Cl Cl 0.1484 0.1585 'International Tables Vol C Tables 4.2.6.8 and 6.1.1.4'
N N 0.0061 0.0033 'International Tables Vol C Tables 4.2.6.8 and 6.1.1.4'
O O 0.0106 0.0060 'International Tables Vol C Tables 4.2.6.8 and 6.1.1.4'
Ru Ru -1.2594 0.8363 'International Tables Vol C Tables 4.2.6.8 and 6.1.1.4'

loop_
_geom_angle_atom_site_label_1
_geom_angle_atom_site_label_2
_geom_angle_atom_site_label_3
_geom_angle
_geom_angle_site_symmetry_1
_geom_angle_site_symmetry_3
_geom_angle_publ_flag
N1 Ru1 Cl1 88.12(4) . . ?
N1 Ru1 N2 79.16(5) . . ?
N1 Ru1 C16 90.17(5) . . ?
N1 Ru1 C17 118.18(5) . . ?
N1 Ru1 C18 155.60(5) . . ?
N1 Ru1 C19 153.71(5) . . ?
N1 Ru1 C20 116.10(5) . . ?
N1 Ru1 C21 90.17(5) . . ?
N2 Ru1 Cl1 83.52(3) . . ?
N2 Ru1 C16 118.50(5) . . ?
N2 Ru1 C17 97.29(5) . . ?
N2 Ru1 C18 102.19(5) . . ?
N2 Ru1 C19 126.84(5) . . ?
N2 Ru1 C20 163.99(5) . . ?
N2 Ru1 C21 154.84(5) . . ?
C16 Ru1 Cl1 157.15(4) . . ?
C16 Ru1 C18 67.54(6) . . ?
C16 Ru1 C19 80.57(5) . . ?
C17 Ru1 Cl1 153.46(4) . . ?
C17 Ru1 C16 37.79(5) . . ?
C17 Ru1 C18 37.47(6) . . ?
C17 Ru1 C19 67.16(6) . . ?
C17 Ru1 C20 80.09(6) . . ?
C17 Ru1 C21 67.65(6) . . ?
C18 Ru1 Cl1 116.28(4) . . ?
C18 Ru1 C19 35.91(5) . . ?
C19 Ru1 Cl1 91.03(4) . . ?
C20 Ru1 Cl1 91.83(4) . . ?
C20 Ru1 C16 68.57(6) . . ?
C20 Ru1 C18 66.16(6) . . ?
C20 Ru1 C19 37.65(5) . . ?
C21 Ru1 Cl1 119.16(4) . . ?
C21 Ru1 C16 38.04(5) . . ?
C21 Ru1 C18 78.44(5) . . ?
C21 Ru1 C19 67.44(5) . . ?
C21 Ru1 C20 37.45(5) . . ?
O1 N1 Ru1 125.49(9) . . ?
O1 N1 C1 120.17(12) . . ?
C1 N1 Ru1 114.35(9) . . ?
C2 N2 Ru1 107.75(9) . . ?
C2 N2 C9 115.63(12) . . ?
C9 N2 Ru1 136.00(9) . . ?
C2 N3 C3 108.24(11) . . ?
C2 N3 C15 121.86(12) . . ?
C15 N3 C3 129.88(12) . . ?
N1 C1 C2 114.81(12) . . ?
N1 C1 C8 137.27(13) . . ?
C2 C1 C8 107.78(12) . . ?
N2 C2 N3 127.38(12) . . ?
N2 C2 C1 123.73(12) . . ?
N3 C2 C1 108.89(12) . . ?
C4 C3 N3 128.65(15) . . ?
C4 C3 C8 122.61(15) . . ?
C8 C3 N3 108.72(12) . . ?
C3 C4 C5 116.48(17) . . ?
C6 C5 C4 121.97(16) . . ?
C5 C6 C7 121.15(16) . . ?
C8 C7 C6 118.10(15) . . ?
C3 C8 C1 106.34(12) . . ?
C7 C8 C1 133.97(14) . . ?
C7 C8 C3 119.67(14) . . ?
N2 C9 C14 120.65(13) . . ?
C10 C9 N2 120.42(13) . . ?
C10 C9 C14 118.93(13) . . ?
C11 C10 C9 120.41(15) . . ?
C10 C11 C12 120.63(16) . . ?
C13 C12 C11 119.84(15) . . ?
C12 C13 C14 120.61(15) . . ?
C9 C14 C15 122.26(13) . . ?
C13 C14 C9 119.55(14) . . ?
C13 C14 C15 118.19(14) . . ?
O2 C15 N3 121.79(15) . . ?
O2 C15 C14 126.10(14) . . ?
N3 C15 C14 112.11(12) . . ?
C17 C16 Ru1 70.24(8) . . ?
C17 C16 C21 116.98(13) . . ?
C17 C16 C22 123.59(14) . . ?
C21 C16 Ru1 70.24(8) . . ?
C21 C16 C22 119.36(13) . . ?
C22 C16 Ru1 127.67(10) . . ?
C16 C17 Ru1 71.97(8) . . ?
C16 C17 C18 121.20(14) . . ?
C18 C17 Ru1 74.23(8) . . ?
C17 C18 Ru1 68.31(8) . . ?
C19 C18 Ru1 72.42(8) . . ?
C19 C18 C17 121.37(13) . . ?
C18 C19 Ru1 71.67(8) . . ?
C18 C19 C20 117.74(13) . . ?
C18 C19 C25 121.78(14) . . ?
C20 C19 Ru1 68.08(8) . . ?
C20 C19 C25 120.42(14) . . ?
C25 C19 Ru1 129.34(11) . . ?
C19 C20 Ru1 74.27(8) . . ?
C21 C20 Ru1 71.18(8) . . ?
C21 C20 C19 120.87(13) . . ?
C16 C21 Ru1 71.72(8) . . ?
C20 C21 Ru1 71.36(8) . . ?
C20 C21 C16 121.58(13) . . ?
C16 C22 C23 112.78(14) . . ?
C16 C22 C24 109.42(13) . . ?
C23 C22 C24 111.60(16) . . ?

loop_
_geom_bond_atom_site_label_1
_geom_bond_atom_site_label_2
_geom_bond_distance
_geom_bond_site_symmetry_2
_geom_bond_publ_flag
Ru1 Cl1 2.4042(6) . ?
Ru1 N1 2.0792(12) . ?
Ru1 N2 2.1589(12) . ?
Ru1 C16 2.1997(15) . ?
Ru1 C17 2.1772(15) . ?
Ru1 C18 2.2549(14) . ?
Ru1 C19 2.2646(14) . ?
Ru1 C20 2.1826(14) . ?
Ru1 C21 2.1803(14) . ?
O1 N1 1.2697(15) . ?
O2 C15 1.2119(19) . ?
N1 C1 1.3256(18) . ?
N2 C2 1.3054(18) . ?
N2 C9 1.3985(17) . ?
N3 C2 1.3787(17) . ?
N3 C3 1.4286(18) . ?
N3 C15 1.3958(18) . ?
C1 C2 1.4158(18) . ?
C1 C8 1.4459(19) . ?
C3 C4 1.381(2) . ?
C3 C8 1.408(2) . ?
C4 C5 1.394(3) . ?
C5 C6 1.383(3) . ?
C6 C7 1.391(2) . ?
C7 C8 1.390(2) . ?
C9 C10 1.397(2) . ?
C9 C14 1.414(2) . ?
C10 C11 1.379(2) . ?
C11 C12 1.393(3) . ?
C12 C13 1.374(3) . ?
C13 C14 1.399(2) . ?
C14 C15 1.470(2) . ?
C16 C17 1.417(2) . ?
C16 C21 1.428(2) . ?
C16 C22 1.515(2) . ?
C17 C18 1.425(2) . ?
C18 C19 1.393(2) . ?
C19 C20 1.437(2) . ?
C19 C25 1.497(2) . ?
C20 C21 1.401(2) . ?
C22 C23 1.519(3) . ?
C22 C24 1.528(2) . ?
